data_2225047
loop_
_publ_author_name
'Jian, Fang-Fang'
'Zhao, Shan-Shan'
'Guo, Huan-Mei'
'Li, Yu-Feng'
'Zhao, Pu-Su'

_publ_section_title
;
 2,7-Dibromo-9,9-bis[(pyridin-1-ium-4-yl)methyl]fluorene dinitrate
;
_journal_coeditor_code LH2955
_journal_issue 2
_journal_name_full 'Acta Crystallographica Section E'
_journal_page_first o251
_journal_paper_doi 10.1107/S1600536809054828
_journal_volume 66
_journal_year 2010
_chemical_formula_iupac 'C25 H20 Br2 N2 2+, 2N O3 -'
_chemical_formula_moiety 'C25 H20 Br2 N2 2+, 2(N O3 -)'
_chemical_formula_sum 'C25 H20 Br2 N4 O6'
_chemical_formula_weight 632.27
_chemical_name_systematic
;
2,7-Dibromo-9,9-bis[(pyridin-1-ium-4-yl)methyl]fluorene dinitrate
;
_space_group_IT_number 43
_symmetry_cell_setting orthorhombic
_symmetry_space_group_name_Hall 'F 2 -2d'
_symmetry_space_group_name_H-M 'F d d 2'
_atom_sites_solution_hydrogens geom
_atom_sites_solution_primary direct
_atom_sites_solution_secondary difmap
_audit_creation_method SHELXL-97
_cell_angle_alpha 90.00
_cell_angle_beta 90.00
_cell_angle_gamma 90.00
_cell_formula_units_Z 8
_cell_length_a 14.874(3)
_cell_length_b 33.592(7)
_cell_length_c 10.720(2)
_cell_measurement_reflns_used 2016
_cell_measurement_temperature 293(2)
_cell_measurement_theta_max 27.9
_cell_measurement_theta_min 3.3
_cell_volume 5356.2(18)
_computing_cell_refinement 'SAINT (Bruker, 1997)'
_computing_data_collection 'SMART (Bruker, 1997)'
_computing_data_reduction 'SAINT (Bruker, 1997)'
_computing_molecular_graphics 'PLATON (Spek, 2009)'
_computing_publication_material 'SHELXTL (Sheldrick, 2008)'
_computing_structure_refinement 'SHELXL97 (Sheldrick, 2008)'
_computing_structure_solution 'SHELXS97 (Sheldrick, 2008)'
_diffrn_ambient_temperature 293(2)
_diffrn_measured_fraction_theta_full 0.998
_diffrn_measured_fraction_theta_max 0.998
_diffrn_measurement_device_type 'Bruker SMART CCD'
_diffrn_measurement_method '\f scans and \w scans with \k offsets'
_diffrn_radiation_monochromator graphite
_diffrn_radiation_source 'fine-focus sealed tube'
_diffrn_radiation_type MoK\a
_diffrn_radiation_wavelength 0.71073
_diffrn_reflns_av_R_equivalents 0.0650
_diffrn_reflns_av_sigmaI/netI 0.0817
_diffrn_reflns_limit_h_max 19
_diffrn_reflns_limit_h_min -18
_diffrn_reflns_limit_k_max 42
_diffrn_reflns_limit_k_min -43
_diffrn_reflns_limit_l_max 13
_diffrn_reflns_limit_l_min -13
_diffrn_reflns_number 12890
_diffrn_reflns_theta_full 27.48
_diffrn_reflns_theta_max 27.48
_diffrn_reflns_theta_min 3.00
_exptl_absorpt_coefficient_mu 3.073
_exptl_absorpt_correction_T_max 0.6077
_exptl_absorpt_correction_T_min 0.5138
_exptl_absorpt_correction_type multi-scan
_exptl_absorpt_process_details '(SADABS; Sheldrick, 1996)'
_exptl_crystal_colour yellow
_exptl_crystal_density_diffrn 1.568
_exptl_crystal_density_method 'not measured'
_exptl_crystal_description block
_exptl_crystal_F_000 2528
_exptl_crystal_size_max 0.25
_exptl_crystal_size_mid 0.20
_exptl_crystal_size_min 0.18
_refine_diff_density_max 0.195
_refine_diff_density_min -0.176
_refine_ls_abs_structure_details 'Flack (1983), 1443 Friedel pairs'
_refine_ls_abs_structure_Flack 0.002(14)
_refine_ls_extinction_method none
_refine_ls_goodness_of_fit_ref 0.911
_refine_ls_hydrogen_treatment mixed
_refine_ls_matrix_type full
_refine_ls_number_parameters 238
_refine_ls_number_reflns 3053
_refine_ls_number_restraints 77
_refine_ls_restrained_S_all 0.916
_refine_ls_R_factor_all 0.1256
_refine_ls_R_factor_gt 0.0414
_refine_ls_shift/su_max 0.000
_refine_ls_shift/su_mean 0.000
_refine_ls_structure_factor_coef Fsqd
_refine_ls_weighting_details 'calc w=1/[\s^2^(Fo^2^)+(0.0494P)^2^] where P=(Fo^2^+2Fc^2^)/3'
_refine_ls_weighting_scheme calc
_refine_ls_wR_factor_gt 0.0868
_refine_ls_wR_factor_ref 0.1143
_reflns_number_gt 1355
_reflns_number_total 3053
_reflns_threshold_expression I>2\s(I)
_cod_data_source_file lh2955.cif
_cod_data_source_block I
_cod_depositor_comments
;
The following automatic conversions were performed:
'_symmetry_cell_setting' value 'Orthorhombic' changed to 'orthorhombic'
according to '/home/saulius/struct/CIF-dictionaries/cif_core.dic'
dictionary named 'cif_core.dic' version 2.4.1 from 2010-06-29.

Automatic conversion script
Id: cif_fix_enum 1527 2010-12-29 10:47:43Z saulius 

The following automatic conversions were performed:

'_symmetry_cell_setting' value 'Orthorhombic' changed to
'orthorhombic' according to
/home/saulius/struct/CIF-dictionaries/cif_core.dic dictionary named
'cif_core.dic' version 2.4.1 from 2010-06-29.

Automatic conversion script
Id: cif_fix_values 1715 2011-07-08 13:25:40Z adriana 
;
_cod_database_code 2225047
_cod_database_fobs_code 2225047

loop_
_symmetry_equiv_pos_as_xyz
'x, y, z'
'-x, -y, z'
'-x+1/4, y+1/4, z+1/4'
'x+3/4, -y+3/4, z+1/4'
'x, y+1/2, z+1/2'
'-x, -y+1/2, z+1/2'
'-x+1/4, y+3/4, z+3/4'
'x+3/4, -y+5/4, z+3/4'
'x+1/2, y, z+1/2'
'-x+1/2, -y, z+1/2'
'-x+3/4, y+1/4, z+3/4'
'x+5/4, -y+3/4, z+3/4'
'x+1/2, y+1/2, z'
'-x+1/2, -y+1/2, z'
'-x+3/4, y+3/4, z+1/4'
'x+5/4, -y+5/4, z+1/4'

loop_
_atom_site_type_symbol
_atom_site_label
_atom_site_fract_x
_atom_site_fract_y
_atom_site_fract_z
_atom_site_U_iso_or_equiv
_atom_site_adp_type
_atom_site_calc_flag
_atom_site_refinement_flags
_atom_site_occupancy
_atom_site_disorder_assembly
_atom_site_disorder_group
Br Br1 0.5373(4) 0.34967(12) 1.0031(6) 0.177(2) Uani d PU 0.50 A -1
Br Br2 0.4644(3) 0.66079(12) 0.9441(5) 0.1266(12) Uani d PU 0.50 A -1
C C1 0.5000 0.5000 0.8526(6) 0.0493(14) Uani d S 1 . .
C C2 0.5086(13) 0.4687(4) 0.9446(10) 0.074(3) Uani d PGU 0.50 A -1
C C3 0.5195(12) 0.4279(4) 0.9302(8) 0.082(3) Uani d PGU 0.50 A -1
H H3A 0.5215 0.4168 0.8508 0.099 Uiso calc PR 0.50 A -1
C C4 0.5274(9) 0.4036(3) 1.0347(11) 0.085(3) Uani d PGU 0.50 A -1
C C5 0.5244(7) 0.4202(2) 1.1534(9) 0.086(3) Uani d PGU 0.50 A -1
H H5A 0.5297 0.4039 1.2233 0.103 Uiso calc PR 0.50 A -1
C C6 0.5136(7) 0.4610(3) 1.1677(9) 0.085(3) Uani d PGU 0.50 A -1
H H6A 0.5116 0.4721 1.2472 0.101 Uiso calc PR 0.50 A -1
C C7 0.5057(10) 0.4853(2) 1.0633(12) 0.074(3) Uani d PGU 0.50 A -1
C C8 0.4931(10) 0.5280(2) 1.0631(10) 0.066(2) Uani d PGU 0.50 A -1
C C9 0.4851(7) 0.5582(2) 1.1511(8) 0.075(2) Uani d PGU 0.50 A -1
H H9A 0.4857 0.5521 1.2357 0.090 Uiso calc PR 0.50 A -1
C C10 0.4761(7) 0.5975(2) 1.1126(8) 0.077(2) Uani d PGU 0.50 A -1
H H10A 0.4708 0.6177 1.1715 0.093 Uiso calc PR 0.50 A -1
C C11 0.4752(8) 0.6066(3) 0.9861(8) 0.067(2) Uani d PGU 0.50 A -1
C C12 0.4832(11) 0.5765(3) 0.8981(7) 0.063(2) Uani d PGU 0.50 A -1
H H12A 0.4826 0.5826 0.8135 0.075 Uiso calc PR 0.50 A -1
C C13 0.4922(12) 0.5371(3) 0.9366(9) 0.058(2) Uani d PGU 0.50 A -1
N N1 0.8313(2) 0.53409(10) 0.9320(5) 0.0682(11) Uani d . 1 A .
C C14 0.58325(19) 0.50368(11) 0.7642(5) 0.0510(9) Uani d . 1 A .
H H14A 0.5919 0.4785 0.7217 0.061 Uiso calc R 1 . .
H H14B 0.5705 0.5237 0.7013 0.061 Uiso calc R 1 . .
C C15 0.6693(2) 0.51471(10) 0.8298(4) 0.0467(9) Uani d . 1 . .
C C16 0.7043(2) 0.55303(12) 0.8175(6) 0.0694(14) Uani d . 1 A .
H H16A 0.6722 0.5724 0.7744 0.083 Uiso calc R 1 . .
C C17 0.7869(3) 0.56209(14) 0.8696(6) 0.0766(15) Uani d . 1 . .
H H17A 0.8111 0.5875 0.8610 0.092 Uiso calc R 1 A .
C C18 0.8004(2) 0.49768(12) 0.9466(6) 0.0690(13) Uani d . 1 . .
H H18A 0.8341 0.4790 0.9900 0.083 Uiso calc R 1 A .
C C19 0.7187(2) 0.48735(11) 0.8980(5) 0.0589(11) Uani d . 1 A .
H H19A 0.6963 0.4618 0.9108 0.071 Uiso calc R 1 . .
O O1 0.5248(7) 0.3942(3) 0.4656(13) 0.111(4) Uani d PD 0.50 B 1
O O2 0.4986(12) 0.4542(5) 0.5171(11) 0.045(3) Uani d PD 0.50 B 1
O O3 0.4155(14) 0.4101(6) 0.5905(15) 0.076(4) Uani d PD 0.50 B 1
N N2 0.4807(2) 0.41997(11) 0.52359(13) 0.0733(12) Uani d D 1 . .
O O1A 0.5534(7) 0.4013(4) 0.5514(14) 0.151(7) Uani d PD 0.50 B 2
O O2A 0.4890(13) 0.4546(6) 0.4700(11) 0.055(3) Uani d PD 0.50 B 2
O O3A 0.4017(12) 0.4069(6) 0.5454(15) 0.060(3) Uani d PD 0.50 B 2
H H1N 0.883(3) 0.5389(11) 0.968(5) 0.078(13) Uiso d . 1 . .

loop_
_atom_site_aniso_label
_atom_site_aniso_U_11
_atom_site_aniso_U_22
_atom_site_aniso_U_33
_atom_site_aniso_U_12
_atom_site_aniso_U_13
_atom_site_aniso_U_23
Br1 0.170(2) 0.098(2) 0.262(6) 0.0198(17) 0.038(3) 0.097(3)
Br2 0.1092(12) 0.0779(15) 0.193(4) 0.0056(9) -0.0114(15) -0.0480(15)
C1 0.037(2) 0.063(3) 0.048(4) -0.002(2) 0.000 0.000
C2 0.050(5) 0.108(6) 0.064(5) 0.002(5) 0.008(5) 0.028(5)
C3 0.061(5) 0.113(6) 0.073(6) -0.001(5) 0.012(5) 0.034(5)
C4 0.073(5) 0.111(5) 0.071(6) 0.003(5) 0.008(5) 0.041(5)
C5 0.079(5) 0.109(6) 0.070(5) 0.002(4) 0.004(4) 0.034(5)
C6 0.072(4) 0.114(6) 0.068(5) 0.005(5) 0.005(4) 0.030(5)
C7 0.052(4) 0.111(6) 0.057(5) 0.001(5) 0.004(4) 0.032(5)
C8 0.057(4) 0.094(5) 0.048(5) -0.007(4) 0.002(4) -0.023(4)
C9 0.073(4) 0.097(5) 0.055(5) 0.000(4) 0.005(4) -0.025(4)
C10 0.074(4) 0.098(5) 0.060(5) 0.001(4) 0.003(4) -0.021(4)
C11 0.060(4) 0.085(4) 0.056(5) 0.001(4) 0.003(4) -0.028(4)
C12 0.052(4) 0.078(4) 0.058(5) -0.001(4) 0.000(4) -0.019(4)
C13 0.047(4) 0.079(4) 0.049(5) -0.002(4) 0.002(4) -0.018(4)
N1 0.0453(18) 0.082(3) 0.078(3) -0.0047(17) -0.0146(19) -0.004(2)
C14 0.0398(15) 0.064(2) 0.049(3) -0.0031(16) 0.0002(16) 0.0011(19)
C15 0.0409(17) 0.0531(19) 0.046(3) 0.0005(15) 0.0012(17) 0.0044(18)
C16 0.052(2) 0.059(2) 0.097(4) -0.0097(17) -0.015(2) 0.016(2)
C17 0.057(2) 0.069(3) 0.104(5) -0.0135(19) -0.020(2) 0.004(3)
C18 0.052(2) 0.073(3) 0.082(4) 0.0064(18) -0.016(2) 0.007(3)
C19 0.049(2) 0.056(2) 0.072(3) 0.0011(16) -0.0079(19) 0.003(2)
O1 0.090(8) 0.061(4) 0.182(13) 0.012(5) 0.057(7) 0.000(7)
O2 0.055(6) 0.045(4) 0.036(8) -0.003(3) 0.001(6) -0.004(6)
O3 0.085(9) 0.075(5) 0.068(12) -0.030(5) 0.023(7) -0.023(8)
N2 0.061(2) 0.063(3) 0.096(4) 0.0058(19) 0.029(2) 0.002(2)
O1A 0.064(5) 0.102(8) 0.29(2) 0.016(5) 0.025(8) 0.086(11)
O2A 0.049(4) 0.072(5) 0.043(9) -0.002(3) -0.004(6) 0.012(7)
O3A 0.051(5) 0.078(6) 0.051(9) -0.013(4) 0.005(5) -0.018(6)

loop_
_atom_type_symbol
_atom_type_description
_atom_type_scat_dispersion_real
_atom_type_scat_dispersion_imag
_atom_type_scat_source
C C 0.0033 0.0016 'International Tables Vol C Tables 4.2.6.8 and 6.1.1.4'
H H 0.0000 0.0000 'International Tables Vol C Tables 4.2.6.8 and 6.1.1.4'
Br Br -0.2901 2.4595 'International Tables Vol C Tables 4.2.6.8 and 6.1.1.4'
N N 0.0061 0.0033 'International Tables Vol C Tables 4.2.6.8 and 6.1.1.4'
O O 0.0106 0.0060 'International Tables Vol C Tables 4.2.6.8 and 6.1.1.4'

loop_
_geom_angle_atom_site_label_1
_geom_angle_atom_site_label_2
_geom_angle_atom_site_label_3
_geom_angle_site_symmetry_1
_geom_angle_site_symmetry_3
_geom_angle
_geom_angle_publ_flag
C2 C1 C2 2_665 . 94.1(12) ?
C2 C1 C13 . . 101.3(5) ?
C2 C1 C13 2_665 2_665 101.3(6) ?
C13 C1 C13 . 2_665 108.6(13) ?
C2 C1 C14 2_665 2_665 113.6(7) ?
C2 C1 C14 . 2_665 115.2(7) ?
C13 C1 C14 . 2_665 111.0(7) ?
C13 C1 C14 2_665 2_665 110.4(11) ?
C2 C1 C14 2_665 . 115.2(7) ?
C2 C1 C14 . . 113.6(7) ?
C13 C1 C14 . . 110.4(6) ?
C13 C1 C14 2_665 . 111.0(11) ?
C14 C1 C14 2_665 . 105.4(5) ?
C3 C2 C7 . . 120.0 ?
C3 C2 C1 . . 130.7(9) ?
C7 C2 C1 . . 109.3(9) ?
C2 C3 C4 . . 120.0 ?
C2 C3 H3A . . 120.0 ?
C4 C3 H3A . . 120.0 ?
C3 C4 C5 . . 120.0 ?
C3 C4 Br1 . . 115.7(7) ?
C5 C4 Br1 . . 124.2(7) ?
C6 C5 C4 . . 120.0 ?
C6 C5 H5A . . 120.0 ?
C4 C5 H5A . . 120.0 ?
C7 C6 C5 . . 120.0 ?
C7 C6 H6A . . 120.0 ?
C5 C6 H6A . . 120.0 ?
C6 C7 C2 . . 120.0 ?
C6 C7 C8 . . 126.5(11) ?
C2 C7 C8 . . 113.5(11) ?
C9 C8 C13 . . 120.0 ?
C9 C8 C7 . . 137.2(10) ?
C13 C8 C7 . . 102.8(10) ?
C10 C9 C8 . . 120.0 ?
C10 C9 H9A . . 120.0 ?
C8 C9 H9A . . 120.0 ?
C9 C10 C11 . . 120.0 ?
C9 C10 H10A . . 120.0 ?
C11 C10 H10A . . 120.0 ?
C12 C11 C10 . . 120.0 ?
C12 C11 Br2 . . 123.4(5) ?
C10 C11 Br2 . . 116.6(5) ?
C11 C12 C13 . . 120.0 ?
C11 C12 H12A . . 120.0 ?
C13 C12 H12A . . 120.0 ?
C12 C13 C8 . . 120.0 ?
C12 C13 C1 . . 127.0(7) ?
C8 C13 C1 . . 112.9(7) ?
C18 N1 C17 . . 122.9(4) ?
C18 N1 H1N . . 115(3) ?
C17 N1 H1N . . 122(3) ?
C15 C14 C1 . . 114.1(4) ?
C15 C14 H14A . . 108.7 ?
C1 C14 H14A . . 108.7 ?
C15 C14 H14B . . 108.7 ?
C1 C14 H14B . . 108.7 ?
H14A C14 H14B . . 107.6 ?
C19 C15 C16 . . 117.6(3) ?
C19 C15 C14 . . 122.3(3) ?
C16 C15 C14 . . 120.0(3) ?
C17 C16 C15 . . 119.8(4) ?
C17 C16 H16A . . 120.1 ?
C15 C16 H16A . . 120.1 ?
N1 C17 C16 . . 119.2(4) ?
N1 C17 H17A . . 120.4 ?
C16 C17 H17A . . 120.4 ?
N1 C18 C19 . . 120.1(4) ?
N1 C18 H18A . . 119.9 ?
C19 C18 H18A . . 119.9 ?
C18 C19 C15 . . 120.3(3) ?
C18 C19 H19A . . 119.8 ?
C15 C19 H19A . . 119.8 ?
O2 N2 O3 . . 117.7(13) ?
O2 N2 O1 . . 121.8(11) ?
O3 N2 O1 . . 120.5(11) ?
O2 N2 O3A . . 123.6(14) ?
O1 N2 O3A . . 109.5(9) ?
O2 N2 O1A . . 107.4(9) ?
O3 N2 O1A . . 113.0(11) ?
O3A N2 O1A . . 124.4(11) ?
O3 N2 O2A . . 124.2(15) ?
O1 N2 O2A . . 110.5(10) ?
O3A N2 O2A . . 118.4(13) ?
O1A N2 O2A . . 117.2(11) ?

loop_
_geom_bond_atom_site_label_1
_geom_bond_atom_site_label_2
_geom_bond_site_symmetry_2
_geom_bond_distance
_geom_bond_publ_flag
Br1 C4 . 1.849(9) ?
Br2 C11 . 1.881(9) ?
C1 C2 2_665 1.446(9) ?
C1 C2 . 1.446(9) ?
C1 C13 . 1.543(8) ?
C1 C13 2_665 1.543(9) ?
C1 C14 2_665 1.564(5) ?
C1 C14 . 1.564(5) ?
C2 C3 . 1.3900 ?
C2 C7 . 1.3900 ?
C3 C4 . 1.3900 ?
C3 H3A . 0.9300 ?
C4 C5 . 1.3900 ?
C5 C6 . 1.3900 ?
C5 H5A . 0.9300 ?
C6 C7 . 1.3900 ?
C6 H6A . 0.9300 ?
C7 C8 . 1.447(9) ?
C8 C9 . 1.3900 ?
C8 C13 . 1.3900 ?
C9 C10 . 1.3900 ?
C9 H9A . 0.9300 ?
C10 C11 . 1.3900 ?
C10 H10A . 0.9300 ?
C11 C12 . 1.3900 ?
C12 C13 . 1.3900 ?
C12 H12A . 0.9300 ?
N1 C18 . 1.316(5) ?
N1 C17 . 1.330(5) ?
N1 H1N . 0.87(5) ?
C14 C15 . 1.506(5) ?
C14 H14A . 0.9700 ?
C14 H14B . 0.9700 ?
C15 C19 . 1.386(5) ?
C15 C16 . 1.395(5) ?
C16 C17 . 1.384(6) ?
C16 H16A . 0.9300 ?
C17 H17A . 0.9300 ?
C18 C19 . 1.366(5) ?
C18 H18A . 0.9300 ?
C19 H19A . 0.9300 ?
O1 N2 . 1.252(11) ?
O2 N2 . 1.182(19) ?
O3 N2 . 1.25(2) ?
N2 O3A . 1.28(2) ?
N2 O1A . 1.284(11) ?
N2 O2A . 1.30(2) ?

loop_
_geom_hbond_atom_site_label_D
_geom_hbond_atom_site_label_H
_geom_hbond_atom_site_label_A
_geom_hbond_site_symmetry_A
_geom_hbond_distance_DH
_geom_hbond_distance_HA
_geom_hbond_distance_DA
_geom_hbond_angle_DHA
N1 H1N O2 10_665 0.87(5) 1.85(5) 2.72(2) 170(4)
N1 H1N O2A 10_665 0.87(5) 1.92(5) 2.73(2) 154(4)
